data_1553811
loop_
_publ_author_name
'Qu, Yun-Xia'
'Lin, Rui-Lian'
'Zhang, Yun-Qian'
'Zhou, Kai-Zhi'
'Zhou, Qing-Di'
'Zhu, Qian-Jiang'
'Tao, Zhu'
'Ma, Pei-Hua'
'Liu, Jing-Xin'
'Wei, Gang'

_publ_section_title
;
 &#x000D; Endo/exo binding of alkyl and aryl diammonium ions by
 cyclopentanocucurbit[6]uril
;
_journal_issue 9
_journal_name_full 'Organic Chemistry Frontiers'
_journal_page_first 1799
_journal_paper_doi 10.1039/C7QO00376E
_journal_volume 4
_journal_year 2017
_chemical_formula_sum 'C60 H112 Cl10 N26 O28 Zn2'
_chemical_formula_weight 2131.00
_space_group_IT_number 2
_space_group_name_Hall '-P 1'
_space_group_name_H-M_alt 'P -1'
_symmetry_cell_setting triclinic
_symmetry_space_group_name_H-M 'P -1'
_atom_sites_solution_hydrogens geom
_atom_sites_solution_primary direct
_atom_sites_solution_secondary difmap
_audit_creation_method SHELXL-97
_audit_update_record
;
2017-02-27 deposited with the CCDC.
2017-06-21 downloaded from the CCDC.
;
_cell_angle_alpha 75.259(3)
_cell_angle_beta 70.211(3)
_cell_angle_gamma 76.684(3)
_cell_formula_units_Z 1
_cell_length_a 12.298(3)
_cell_length_b 12.903(3)
_cell_length_c 15.662(3)
_cell_measurement_reflns_used 5102
_cell_measurement_temperature 273(2)
_cell_measurement_theta_max 25.8
_cell_measurement_theta_min 1.20
_cell_volume 2233.0(9)
_computing_cell_refinement 'Bruker SMART'
_computing_data_collection 'Bruker SMART'
_computing_data_reduction 'Bruker SAINT'
_computing_molecular_graphics 'Bruker SHELXTL'
_computing_publication_material 'Bruker SHELXTL'
_computing_structure_refinement 'SHELXL-97 (Sheldrick, 1997)'
_computing_structure_solution 'SHELXS-97 (Sheldrick, 1990)'
_diffrn_ambient_temperature 273(2)
_diffrn_measured_fraction_theta_full 1.000
_diffrn_measured_fraction_theta_max 1.000
_diffrn_measurement_device_type 'Bruker CCD Area Detector'
_diffrn_measurement_method '\f and \w scan'
_diffrn_radiation_monochromator graphite
_diffrn_radiation_source 'fine-focus sealed tube'
_diffrn_radiation_type MoK\a
_diffrn_radiation_wavelength 0.71073
_diffrn_reflns_av_R_equivalents 0.0294
_diffrn_reflns_av_sigmaI/netI 0.0341
_diffrn_reflns_limit_h_max 15
_diffrn_reflns_limit_h_min -15
_diffrn_reflns_limit_k_max 15
_diffrn_reflns_limit_k_min -15
_diffrn_reflns_limit_l_max 19
_diffrn_reflns_limit_l_min -19
_diffrn_reflns_number 26218
_diffrn_reflns_theta_full 26.00
_diffrn_reflns_theta_max 26.00
_diffrn_reflns_theta_min 1.41
_diffrn_standards_decay_% none
_exptl_absorpt_coefficient_mu 0.926
_exptl_absorpt_correction_T_max 0.8083
_exptl_absorpt_correction_T_min 0.7622
_exptl_absorpt_correction_type multi-scan
_exptl_absorpt_process_details 'SADABS (Bruker, 2008)'
_exptl_crystal_colour colorless
_exptl_crystal_density_diffrn 1.585
_exptl_crystal_density_meas ?
_exptl_crystal_density_method 'not measured'
_exptl_crystal_description block
_exptl_crystal_F_000 1108
_exptl_crystal_size_max 0.31
_exptl_crystal_size_mid 0.28
_exptl_crystal_size_min 0.24
_platon_squeeze_details '                                                        '
_refine_diff_density_max 1.706
_refine_diff_density_min -1.014
_refine_diff_density_rms 0.081
_refine_ls_extinction_method none
_refine_ls_goodness_of_fit_ref 1.007
_refine_ls_hydrogen_treatment constr
_refine_ls_matrix_type full
_refine_ls_number_parameters 505
_refine_ls_number_reflns 8767
_refine_ls_number_restraints 6
_refine_ls_restrained_S_all 1.049
_refine_ls_R_factor_all 0.0667
_refine_ls_R_factor_gt 0.0576
_refine_ls_shift/su_max 0.000
_refine_ls_shift/su_mean 0.000
_refine_ls_structure_factor_coef Fsqd
_refine_ls_weighting_details 'calc w=1/[\s^2^(Fo^2^)+(0.1394P)^2^+0.8951P] where P=(Fo^2^+2Fc^2^)/3'
_refine_ls_weighting_scheme calc
_refine_ls_wR_factor_gt 0.1827
_refine_ls_wR_factor_ref 0.1918
_reflns_number_gt 6928
_reflns_number_total 8767
_reflns_threshold_expression >2sigma(I)
_cod_data_source_file c7qo00376e2.cif
_cod_data_source_block p
_cod_depositor_comments
;
The following automatic conversions were performed:

data item '_symmetry_cell_setting' value 'Triclinic' was changed to
'triclinic' in accordance with the
/home/saulius/struct/COD-crude-data/automatic-downloads/DataCite-retrospective/RSC/depositions/lib/dictionaries/cif_core.dic
dictionary named 'cif_core.dic' version 2.4.2 last updated on
2011-04-26.

data item '_exptl_crystal_density_meas' value 'not measured' was
changed to '?' -- the value is perceived as not measured.

Automatic conversion script
Id: cif_fix_values 6909 2019-04-08 15:41:33Z antanas 
;
_cod_original_cell_volume 2233.0(8)
_cod_original_sg_symbol_H-M P-1
_cod_database_code 1553811

loop_
_symmetry_equiv_pos_as_xyz
'x, y, z'
'-x, -y, -z'

loop_
_atom_site_label
_atom_site_type_symbol
_atom_site_fract_x
_atom_site_fract_y
_atom_site_fract_z
_atom_site_U_iso_or_equiv
_atom_site_adp_type
_atom_site_occupancy
_atom_site_symmetry_multiplicity
_atom_site_calc_flag
_atom_site_refinement_flags
Zn1 Zn 0.23501(5) 0.78462(4) -0.13415(3) 0.04137(14) Uani 0.90 1 d P
Zn1' Zn 0.2905(6) 0.7676(5) -0.1212(4) 0.0614(15) Uani 0.10 1 d P
Cl2 Cl 0.23180(9) 0.84801(8) -0.00901(6) 0.0533(2) Uani 1 1 d .
Cl3 Cl 0.38883(8) 0.84959(8) -0.25408(6) 0.0522(2) Uani 1 1 d .
Cl1 Cl 0.06893(11) 0.83890(11) -0.17225(9) 0.0751(3) Uani 1 1 d .
O6 O 1.14606(17) 0.67813(18) -0.36102(15) 0.0366(5) Uani 1 1 d .
O5 O 1.30242(18) 0.39907(18) -0.36388(16) 0.0375(5) Uani 1 1 d .
O4 O 0.83345(18) 0.24450(19) -0.25065(16) 0.0382(5) Uani 1 1 d .
O3 O 0.62191(19) 0.68885(19) -0.44284(16) 0.0391(5) Uani 1 1 d .
O2 O 0.6905(2) 0.50595(19) -0.24546(18) 0.0441(6) Uani 1 1 d .
O1 O 1.08288(18) 0.85361(19) -0.54560(16) 0.0388(5) Uani 1 1 d .
N13 N 0.76571(19) 0.66017(19) -0.26019(17) 0.0283(5) Uani 1 1 d .
N12 N 0.8404(2) 0.50262(19) -0.18796(17) 0.0287(5) Uani 1 1 d .
N11 N 0.94729(19) 0.73020(19) -0.30272(16) 0.0273(5) Uani 1 1 d .
N10 N 0.7202(2) 0.8259(2) -0.54074(17) 0.0299(5) Uani 1 1 d .
N9 N 0.9451(2) 0.31998(19) -0.19767(17) 0.0283(5) Uani 1 1 d .
N8 N 1.2195(2) 0.2417(2) -0.31523(17) 0.0301(5) Uani 1 1 d .
N7 N 0.9107(2) 0.8821(2) -0.58298(17) 0.0316(5) Uani 1 1 d .
N6 N 0.9017(2) 0.8562(2) -0.43496(17) 0.0294(5) Uani 1 1 d .
N5 N 1.1329(2) 0.3812(2) -0.24389(17) 0.0298(5) Uani 1 1 d .
N4 N 1.0307(2) 0.1830(2) -0.27290(17) 0.0317(5) Uani 1 1 d .
N3 N 1.02843(19) 0.56695(19) -0.24370(17) 0.0285(5) Uani 1 1 d .
N1 N 0.7213(2) 0.78257(19) -0.39408(17) 0.0289(5) Uani 1 1 d .
C27 C 1.2261(2) 0.3459(2) -0.31335(19) 0.0274(6) Uani 1 1 d .
C26 C 1.0505(2) 0.6598(2) -0.30707(19) 0.0278(6) Uani 1 1 d .
C25 C 0.7590(2) 0.5525(2) -0.23283(19) 0.0279(6) Uani 1 1 d .
C24 C 1.0631(2) 0.2971(2) -0.18995(19) 0.0268(6) Uani 1 1 d .
C23 C 0.7793(2) 0.8783(2) -0.4314(2) 0.0271(6) Uani 1 1 d .
C22 C 1.1224(2) 0.1998(2) -0.2412(2) 0.0292(6) Uani 1 1 d .
C21 C 0.9757(2) 0.8621(2) -0.5229(2) 0.0292(6) Uani 1 1 d .
C20 C 0.9086(2) 0.5781(2) -0.18303(19) 0.0270(6) Uani 1 1 d .
C19 C 0.8485(2) 0.3891(2) -0.1456(2) 0.0299(6) Uani 1 1 d .
H19A H 0.7761 0.3649 -0.1377 0.036 Uiso 1 1 calc R
H19B H 0.8567 0.3805 -0.0846 0.036 Uiso 1 1 calc R
C18 C 0.9274(2) 0.2487(2) -0.24124(19) 0.0291(6) Uani 1 1 d .
C17 C 0.7856(2) 0.9033(2) -0.5361(2) 0.0281(6) Uani 1 1 d .
C16 C 0.6821(2) 0.7585(2) -0.4580(2) 0.0294(6) Uani 1 1 d .
C15 C 1.0701(3) 0.2550(3) -0.0905(2) 0.0383(7) Uani 1 1 d .
H15A H 1.0879 0.3105 -0.0678 0.046 Uiso 1 1 calc R
H15B H 0.9968 0.2330 -0.0493 0.046 Uiso 1 1 calc R
C14 C 0.7939(3) 0.7564(3) -0.1503(2) 0.0369(7) Uani 1 1 d .
H14A H 0.8438 0.8064 -0.1534 0.044 Uiso 1 1 calc R
H14B H 0.7183 0.7970 -0.1540 0.044 Uiso 1 1 calc R
C13 C 0.9433(2) 0.8397(2) -0.3552(2) 0.0301(6) Uani 1 1 d .
H13A H 1.0211 0.8588 -0.3761 0.036 Uiso 1 1 calc R
H13B H 0.8925 0.8885 -0.3148 0.036 Uiso 1 1 calc R
C12 C 0.8504(2) 0.6899(2) -0.22769(19) 0.0258(5) Uani 1 1 d .
C11 C 0.7079(3) 0.9800(2) -0.3927(2) 0.0348(6) Uani 1 1 d .
H11A H 0.6545 0.9603 -0.3315 0.042 Uiso 1 1 calc R
H11B H 0.7589 1.0254 -0.3897 0.042 Uiso 1 1 calc R
C10 C 0.6917(2) 0.8229(3) -0.6225(2) 0.0313(6) Uani 1 1 d .
H10A H 0.6786 0.8966 -0.6562 0.038 Uiso 1 1 calc R
H10B H 0.6190 0.7942 -0.6032 0.038 Uiso 1 1 calc R
C8 C 1.1220(2) 0.4853(2) -0.2190(2) 0.0309(6) Uani 1 1 d .
H8A H 1.1082 0.4739 -0.1528 0.037 Uiso 1 1 calc R
H8B H 1.1955 0.5128 -0.2493 0.037 Uiso 1 1 calc R
C9 C 1.1594(3) 0.1059(3) -0.1684(2) 0.0406(7) Uani 1 1 d .
H9A H 1.1021 0.0570 -0.1416 0.049 Uiso 1 1 calc R
H9B H 1.2350 0.0653 -0.1954 0.049 Uiso 1 1 calc R
C7 C 0.9618(3) 0.9051(2) -0.6829(2) 0.0329(6) Uani 1 1 d .
H7A H 0.9152 0.9690 -0.7086 0.039 Uiso 1 1 calc R
H7B H 1.0398 0.9216 -0.6972 0.039 Uiso 1 1 calc R
C6 C 0.8938(3) 0.5885(3) -0.0839(2) 0.0369(7) Uani 1 1 d .
H6A H 0.8858 0.5194 -0.0416 0.044 Uiso 1 1 calc R
H6B H 0.9595 0.6157 -0.0812 0.044 Uiso 1 1 calc R
C5 C 0.6789(2) 0.7374(2) -0.2969(2) 0.0306(6) Uani 1 1 d .
H5A H 0.6130 0.7017 -0.2868 0.037 Uiso 1 1 calc R
H5B H 0.6506 0.7961 -0.2628 0.037 Uiso 1 1 calc R
C4 C 0.7813(3) 0.6699(3) -0.0620(2) 0.0409(7) Uani 1 1 d .
H4A H 0.7745 0.7009 -0.0098 0.049 Uiso 1 1 calc R
H4B H 0.7132 0.6358 -0.0482 0.049 Uiso 1 1 calc R
C3 C 0.7277(3) 1.0213(3) -0.5553(2) 0.0396(7) Uani 1 1 d .
H3A H 0.7848 1.0702 -0.5761 0.047 Uiso 1 1 calc R
H3B H 0.6878 1.0330 -0.6016 0.047 Uiso 1 1 calc R
C2 C 0.6414(3) 1.0374(3) -0.4622(3) 0.0475(8) Uani 1 1 d .
H2A H 0.5723 1.0054 -0.4500 0.057 Uiso 1 1 calc R
H2B H 0.6177 1.1140 -0.4599 0.057 Uiso 1 1 calc R
C1 C 1.1653(6) 0.1614(4) -0.0970(3) 0.0831(16) Uani 1 1 d .
H1A H 1.1553 0.1120 -0.0377 0.100 Uiso 1 1 calc R
H1B H 1.2405 0.1854 -0.1153 0.100 Uiso 1 1 calc R
Cl5 Cl 0.47805(9) 0.82127(9) 0.27681(8) 0.0626(3) Uani 1 1 d .
Cl4 Cl 0.26561(14) 0.60089(9) -0.10480(8) 0.0799(4) Uani 1 1 d .
N14 N 0.7375(3) 0.3259(3) -0.4010(3) 0.0589(9) Uani 1 1 d D
H14C H 0.6663 0.3177 -0.3981 0.088 Uiso 1 1 calc R
H14D H 0.7409 0.3205 -0.3441 0.088 Uiso 1 1 calc R
H14E H 0.7903 0.2745 -0.4273 0.088 Uiso 1 1 calc R
C30 C 0.7620(3) 0.4326(3) -0.4559(3) 0.0471(8) Uani 1 1 d D
H30A H 0.7075 0.4894 -0.4260 0.057 Uiso 1 1 calc R
H30B H 0.7537 0.4410 -0.5168 0.057 Uiso 1 1 calc R
C29 C 0.8854(5) 0.4405(6) -0.4638(5) 0.101(2) Uani 1 1 d D
H29A H 0.8880 0.4323 -0.4012 0.122 Uiso 1 1 calc R
H29C H 0.9344 0.3769 -0.4867 0.122 Uiso 1 1 calc R
C28 C 0.9404(6) 0.5263(8) -0.5145(10) 0.267(9) Uani 1 1 d D
H28A H 0.9023 0.5936 -0.4932 0.321 Uiso 1 1 calc R
H28B H 0.9520 0.5357 -0.5803 0.321 Uiso 1 1 calc R

loop_
_atom_site_aniso_label
_atom_site_aniso_U_11
_atom_site_aniso_U_22
_atom_site_aniso_U_33
_atom_site_aniso_U_23
_atom_site_aniso_U_13
_atom_site_aniso_U_12
Zn1 0.0498(3) 0.0396(3) 0.0376(3) -0.00330(19) -0.0151(2) -0.0139(2)
Zn1' 0.080(4) 0.075(4) 0.039(3) -0.016(2) -0.005(3) -0.047(3)
Cl2 0.0704(6) 0.0519(5) 0.0429(4) -0.0068(4) -0.0195(4) -0.0189(4)
Cl3 0.0403(4) 0.0612(6) 0.0453(5) -0.0008(4) -0.0093(4) -0.0047(4)
Cl1 0.0735(6) 0.0855(8) 0.0811(7) 0.0102(6) -0.0428(6) -0.0404(6)
O6 0.0213(9) 0.0462(12) 0.0403(12) -0.0091(10) -0.0040(8) -0.0088(9)
O5 0.0275(10) 0.0387(12) 0.0432(12) -0.0093(10) -0.0034(9) -0.0082(9)
O4 0.0299(10) 0.0483(12) 0.0423(12) -0.0093(10) -0.0128(9) -0.0140(9)
O3 0.0339(10) 0.0448(12) 0.0459(12) -0.0104(10) -0.0123(9) -0.0176(9)
O2 0.0386(11) 0.0420(12) 0.0626(15) -0.0028(11) -0.0289(11) -0.0148(10)
O1 0.0261(10) 0.0496(13) 0.0413(12) -0.0070(10) -0.0080(9) -0.0123(9)
N13 0.0213(10) 0.0328(12) 0.0337(12) -0.0061(10) -0.0107(9) -0.0061(9)
N12 0.0248(11) 0.0311(12) 0.0338(12) -0.0059(10) -0.0109(9) -0.0083(9)
N11 0.0207(10) 0.0328(12) 0.0290(11) -0.0052(9) -0.0066(9) -0.0078(9)
N10 0.0296(11) 0.0344(12) 0.0302(12) -0.0066(10) -0.0108(10) -0.0102(10)
N9 0.0228(11) 0.0323(12) 0.0314(12) -0.0069(10) -0.0088(9) -0.0056(9)
N8 0.0231(11) 0.0323(12) 0.0356(13) -0.0104(10) -0.0076(10) -0.0029(9)
N7 0.0269(11) 0.0419(14) 0.0285(12) -0.0091(10) -0.0072(10) -0.0092(10)
N6 0.0251(11) 0.0351(12) 0.0294(12) -0.0057(10) -0.0091(9) -0.0066(9)
N5 0.0239(11) 0.0298(12) 0.0361(13) -0.0097(10) -0.0059(10) -0.0061(9)
N4 0.0291(12) 0.0380(13) 0.0322(12) -0.0110(10) -0.0094(10) -0.0084(10)
N3 0.0197(10) 0.0320(12) 0.0336(12) -0.0084(10) -0.0072(9) -0.0024(9)
N1 0.0260(11) 0.0306(12) 0.0343(12) -0.0059(10) -0.0122(10) -0.0081(9)
C27 0.0190(12) 0.0335(14) 0.0322(14) -0.0066(11) -0.0111(11) -0.0036(11)
C26 0.0229(12) 0.0349(14) 0.0296(13) -0.0147(11) -0.0069(11) -0.0044(11)
C25 0.0222(12) 0.0358(15) 0.0269(13) -0.0061(11) -0.0066(10) -0.0078(11)
C24 0.0243(12) 0.0314(14) 0.0266(13) -0.0061(11) -0.0086(10) -0.0058(11)
C23 0.0257(13) 0.0269(13) 0.0321(14) -0.0083(11) -0.0099(11) -0.0061(11)
C22 0.0284(13) 0.0289(14) 0.0334(14) -0.0078(11) -0.0114(11) -0.0052(11)
C21 0.0291(14) 0.0266(13) 0.0334(14) -0.0054(11) -0.0097(11) -0.0072(11)
C20 0.0206(12) 0.0347(14) 0.0290(13) -0.0108(11) -0.0072(10) -0.0059(11)
C19 0.0262(13) 0.0338(15) 0.0289(14) -0.0052(11) -0.0061(11) -0.0075(11)
C18 0.0280(13) 0.0330(14) 0.0267(13) -0.0025(11) -0.0085(11) -0.0085(11)
C17 0.0258(13) 0.0289(14) 0.0325(14) -0.0081(11) -0.0107(11) -0.0047(11)
C16 0.0213(12) 0.0313(14) 0.0378(15) -0.0120(12) -0.0092(11) -0.0017(11)
C15 0.0421(16) 0.0439(17) 0.0334(15) -0.0062(13) -0.0189(13) -0.0051(14)
C14 0.0302(14) 0.0420(17) 0.0413(17) -0.0214(14) -0.0072(12) -0.0017(13)
C13 0.0290(13) 0.0322(14) 0.0361(15) -0.0066(12) -0.0137(11) -0.0120(11)
C12 0.0188(11) 0.0321(14) 0.0289(13) -0.0105(11) -0.0062(10) -0.0049(10)
C11 0.0365(15) 0.0329(15) 0.0366(15) -0.0138(12) -0.0090(12) -0.0034(12)
C10 0.0253(13) 0.0391(15) 0.0344(14) -0.0121(12) -0.0134(11) -0.0020(11)
C8 0.0248(13) 0.0325(14) 0.0419(15) -0.0127(12) -0.0150(12) -0.0029(11)
C9 0.0483(18) 0.0317(16) 0.0430(17) -0.0008(13) -0.0216(15) -0.0036(13)
C7 0.0364(15) 0.0319(14) 0.0328(15) -0.0063(12) -0.0072(12) -0.0147(12)
C6 0.0352(15) 0.0507(18) 0.0300(15) -0.0091(13) -0.0128(12) -0.0104(13)
C5 0.0208(12) 0.0341(15) 0.0354(15) -0.0058(12) -0.0074(11) -0.0037(11)
C4 0.0346(15) 0.061(2) 0.0327(15) -0.0216(14) -0.0061(12) -0.0089(14)
C3 0.0456(17) 0.0313(15) 0.0430(17) -0.0058(13) -0.0195(14) -0.0004(13)
C2 0.0458(18) 0.0439(19) 0.055(2) -0.0192(16) -0.0205(16) 0.0071(15)
C1 0.117(4) 0.072(3) 0.056(3) -0.016(2) -0.041(3) 0.022(3)
Cl5 0.0624(6) 0.0663(6) 0.0694(6) -0.0302(5) -0.0259(5) -0.0011(5)
Cl4 0.1260(11) 0.0452(5) 0.0571(6) -0.0090(5) -0.0086(6) -0.0205(6)
N14 0.0383(15) 0.066(2) 0.072(2) 0.0012(17) -0.0236(15) -0.0123(15)
C30 0.0373(17) 0.058(2) 0.0473(19) -0.0115(16) -0.0088(15) -0.0138(16)
C29 0.079(3) 0.127(5) 0.110(5) -0.003(4) -0.032(3) -0.054(4)
C28 0.131(7) 0.37(2) 0.36(2) -0.140(18) -0.044(11) -0.130(11)

loop_
_atom_type_symbol
_atom_type_description
_atom_type_scat_dispersion_real
_atom_type_scat_dispersion_imag
_atom_type_scat_source
C C 0.0033 0.0016 'International Tables Vol C Tables 4.2.6.8 and 6.1.1.4'
H H 0.0000 0.0000 'International Tables Vol C Tables 4.2.6.8 and 6.1.1.4'
N N 0.0061 0.0033 'International Tables Vol C Tables 4.2.6.8 and 6.1.1.4'
O O 0.0106 0.0060 'International Tables Vol C Tables 4.2.6.8 and 6.1.1.4'
Cl Cl 0.1484 0.1585 'International Tables Vol C Tables 4.2.6.8 and 6.1.1.4'
Zn Zn 0.2839 1.4301 'International Tables Vol C Tables 4.2.6.8 and 6.1.1.4'

loop_
_citation_id
_citation_doi
_citation_year
1 10.1039/C7QO00376E 2017

loop_
_geom_angle_atom_site_label_1
_geom_angle_atom_site_label_2
_geom_angle_atom_site_label_3
_geom_angle
_geom_angle_site_symmetry_1
_geom_angle_site_symmetry_3
Zn1' Zn1 Cl1 178.8(5) . .
Zn1' Zn1 Cl4 74.1(5) . .
Cl1 Zn1 Cl4 107.04(6) . .
Zn1' Zn1 Cl2 65.7(4) . .
Cl1 Zn1 Cl2 113.38(5) . .
Cl4 Zn1 Cl2 110.33(5) . .
Zn1' Zn1 Cl3 69.4(4) . .
Cl1 Zn1 Cl3 110.34(5) . .
Cl4 Zn1 Cl3 110.29(5) . .
Cl2 Zn1 Cl3 105.48(4) . .
Zn1 Zn1' Cl2 95.4(5) . .
Zn1 Zn1' Cl3 91.7(5) . .
Cl2 Zn1' Cl3 118.5(3) . .
Zn1 Zn1' Cl4 86.7(4) . .
Cl2 Zn1' Cl4 121.8(3) . .
Cl3 Zn1' Cl4 119.6(3) . .
Zn1' Cl2 Zn1 18.9(2) . .
Zn1' Cl3 Zn1 18.8(2) . .
C25 N13 C5 122.1(2) . .
C25 N13 C12 112.0(2) . .
C5 N13 C12 124.3(2) . .
C25 N12 C19 121.7(2) . .
C25 N12 C20 112.3(2) . .
C19 N12 C20 125.8(2) . .
C26 N11 C13 122.2(2) . .
C26 N11 C12 112.3(2) . .
C13 N11 C12 124.4(2) . .
C16 N10 C10 122.7(2) . .
C16 N10 C17 112.8(2) . .
C10 N10 C17 124.4(2) . .
C18 N9 C19 121.8(2) . .
C18 N9 C24 111.8(2) . .
C19 N9 C24 124.5(2) . .
C27 N8 C22 112.3(2) . .
C27 N8 C10 123.2(2) . 2_764
C22 N8 C10 124.1(2) . 2_764
C21 N7 C7 122.7(2) . .
C21 N7 C17 111.8(2) . .
C7 N7 C17 123.9(2) . .
C21 N6 C23 112.9(2) . .
C21 N6 C13 122.4(2) . .
C23 N6 C13 124.4(2) . .
C27 N5 C24 112.5(2) . .
C27 N5 C8 121.4(2) . .
C24 N5 C8 125.2(2) . .
C18 N4 C7 122.2(2) . 2_764
C18 N4 C22 111.7(2) . .
C7 N4 C22 125.1(2) 2_764 .
C26 N3 C8 122.0(2) . .
C26 N3 C20 111.7(2) . .
C8 N3 C20 122.8(2) . .
C16 N1 C5 121.4(2) . .
C16 N1 C23 111.8(2) . .
C5 N1 C23 124.5(2) . .
O5 C27 N5 124.8(3) . .
O5 C27 N8 126.6(3) . .
N5 C27 N8 108.6(2) . .
O6 C26 N3 126.3(3) . .
O6 C26 N11 124.7(3) . .
N3 C26 N11 109.0(2) . .
O2 C25 N13 126.2(3) . .
O2 C25 N12 124.5(3) . .
N13 C25 N12 109.3(2) . .
N5 C24 N9 113.6(2) . .
N5 C24 C15 115.0(2) . .
N9 C24 C15 114.3(2) . .
N5 C24 C22 103.2(2) . .
N9 C24 C22 103.2(2) . .
C15 C24 C22 105.6(2) . .
N6 C23 N1 113.6(2) . .
N6 C23 C11 115.2(2) . .
N1 C23 C11 114.2(2) . .
N6 C23 C17 102.7(2) . .
N1 C23 C17 103.0(2) . .
C11 C23 C17 106.3(2) . .
N8 C22 N4 113.8(2) . .
N8 C22 C9 114.2(2) . .
N4 C22 C9 115.0(2) . .
N8 C22 C24 103.2(2) . .
N4 C22 C24 103.4(2) . .
C9 C22 C24 105.5(2) . .
O1 C21 N6 126.1(3) . .
O1 C21 N7 125.1(3) . .
N6 C21 N7 108.8(2) . .
N12 C20 N3 113.8(2) . .
N12 C20 C6 113.9(2) . .
N3 C20 C6 115.6(2) . .
N12 C20 C12 102.9(2) . .
N3 C20 C12 103.4(2) . .
C6 C20 C12 105.2(2) . .
N12 C19 N9 114.2(2) . .
O4 C18 N4 125.3(3) . .
O4 C18 N9 125.3(3) . .
N4 C18 N9 109.5(2) . .
N10 C17 N7 114.0(2) . .
N10 C17 C3 113.9(2) . .
N7 C17 C3 115.3(3) . .
N10 C17 C23 103.1(2) . .
N7 C17 C23 103.3(2) . .
C3 C17 C23 105.3(2) . .
O3 C16 N10 125.7(3) . .
O3 C16 N1 125.4(3) . .
N10 C16 N1 108.9(2) . .
C1 C15 C24 104.7(3) . .
C4 C14 C12 103.4(2) . .
N11 C13 N6 114.0(2) . .
N11 C12 N13 112.7(2) . .
N11 C12 C14 116.2(2) . .
N13 C12 C14 113.7(2) . .
N11 C12 C20 103.0(2) . .
N13 C12 C20 103.1(2) . .
C14 C12 C20 106.4(2) . .
C2 C11 C23 103.3(2) . .
N10 C10 N8 114.7(2) . 2_764
N3 C8 N5 114.2(2) . .
C1 C9 C22 104.0(3) . .
N4 C7 N7 113.9(2) 2_764 .
C4 C6 C20 102.8(2) . .
N1 C5 N13 114.1(2) . .
C6 C4 C14 103.9(2) . .
C2 C3 C17 103.3(3) . .
C3 C2 C11 104.6(3) . .
C15 C1 C9 106.9(4) . .
Zn1' Cl4 Zn1 19.2(2) . .
N14 C30 C29 107.8(4) . .
C28 C29 C30 124.1(5) . .
C29 C28 C28 93.1(7) . 2_764

loop_
_geom_bond_atom_site_label_1
_geom_bond_atom_site_label_2
_geom_bond_distance
_geom_bond_site_symmetry_2
Zn1 Zn1' 0.746(8) .
Zn1 Cl1 2.2297(13) .
Zn1 Cl4 2.2639(13) .
Zn1 Cl2 2.2936(11) .
Zn1 Cl3 2.3092(11) .
Zn1' Cl2 2.100(5) .
Zn1' Cl3 2.163(5) .
Zn1' Cl4 2.180(6) .
O6 C26 1.227(3) .
O5 C27 1.224(4) .
O4 C18 1.228(4) .
O3 C16 1.221(4) .
O2 C25 1.231(4) .
O1 C21 1.229(4) .
N13 C25 1.358(4) .
N13 C5 1.449(4) .
N13 C12 1.460(3) .
N12 C25 1.364(4) .
N12 C19 1.442(4) .
N12 C20 1.454(4) .
N11 C26 1.372(4) .
N11 C13 1.442(4) .
N11 C12 1.448(4) .
N10 C16 1.362(4) .
N10 C10 1.448(4) .
N10 C17 1.448(4) .
N9 C18 1.368(4) .
N9 C19 1.448(4) .
N9 C24 1.454(3) .
N8 C27 1.373(4) .
N8 C22 1.450(4) .
N8 C10 1.454(4) 2_764
N7 C21 1.372(4) .
N7 C7 1.455(4) .
N7 C17 1.458(4) .
N6 C21 1.364(4) .
N6 C23 1.452(4) .
N6 C13 1.454(4) .
N5 C27 1.368(4) .
N5 C24 1.449(4) .
N5 C8 1.457(4) .
N4 C18 1.367(4) .
N4 C7 1.445(4) 2_764
N4 C22 1.454(4) .
N3 C26 1.362(4) .
N3 C8 1.456(4) .
N3 C20 1.456(3) .
N1 C16 1.374(4) .
N1 C5 1.442(4) .
N1 C23 1.460(4) .
C24 C15 1.539(4) .
C24 C22 1.564(4) .
C23 C11 1.540(4) .
C23 C17 1.566(4) .
C22 C9 1.539(4) .
C20 C6 1.538(4) .
C20 C12 1.560(4) .
C17 C3 1.527(4) .
C15 C1 1.474(6) .
C14 C4 1.527(5) .
C14 C12 1.540(4) .
C11 C2 1.521(5) .
C10 N8 1.454(4) 2_764
C9 C1 1.502(6) .
C7 N4 1.445(4) 2_764
C6 C4 1.525(5) .
C3 C2 1.517(5) .
N14 C30 1.463(5) .
C30 C29 1.506(5) .
C29 C28 1.359(8) .
C28 C28 1.630(10) 2_764

loop_
_platon_squeeze_void_nr
_platon_squeeze_void_average_x
_platon_squeeze_void_average_y
_platon_squeeze_void_average_z
_platon_squeeze_void_volume
_platon_squeeze_void_count_electrons
_platon_squeeze_void_content
1 0.500 -0.047 0.024 465 168 ' '
